data_2203570
loop_
_publ_author_name
'Zhu-Yan Zhang'
'Shan Gao'
'Li-Hua Huo'
'Hui Zhao'
'Jing-Gui Zhao'
'Ng, Seik Weng'

_publ_section_title
;
 Hexaaquacobalt(II) bis[(4-oxo-4<i>H</i>-pyridin-1-yl)acetate]
 dihydrate
;
_journal_issue 5
_journal_name_full 'Acta Crystallographica Section E'
_journal_page_first m676
_journal_page_last m678
_journal_paper_doi 10.1107/S1600536804009675
_journal_volume 60
_journal_year 2004
_chemical_formula_iupac '[Co (H2 O)6] (C7 H6 N O3)2, 2H2 O'
_chemical_formula_moiety 'Co H12 O6, 2(C7 H6 N O3), 2(H2 O)'
_chemical_formula_sum 'C14 H28 Co N2 O14'
_chemical_formula_weight 507.31
_chemical_name_systematic
;
Hexaaquacobalt(II) bis[(4-oxo-4H-pyridin-1-yl)acetate] dihydrate
;
_space_group_IT_number 14
_symmetry_cell_setting monoclinic
_symmetry_space_group_name_Hall '-P 2ybc'
_symmetry_space_group_name_H-M 'P 1 21/c 1'
_atom_sites_solution_hydrogens geom
_atom_sites_solution_primary direct
_atom_sites_solution_secondary difmap
_cell_angle_alpha 90.00
_cell_angle_beta 98.42(3)
_cell_angle_gamma 90.00
_cell_formula_units_Z 2
_cell_length_a 12.387(3)
_cell_length_b 12.816(3)
_cell_length_c 6.7660(10)
_cell_measurement_reflns_used 8329
_cell_measurement_temperature 293(2)
_cell_measurement_theta_max 27.5
_cell_measurement_theta_min 3.7
_cell_volume 1062.5(4)
_computing_cell_refinement RAPID-AUTO
_computing_data_collection 'RAPID-AUTO (Rigaku, 1998)'
_computing_data_reduction 'CrystalStructure (Rigaku/MSC, 2002)'
_computing_molecular_graphics 'ORTEPII (Johnson, 1976)'
_computing_publication_material SHELXL97
_computing_structure_refinement 'SHELXL97 (Sheldrick, 1997)'
_computing_structure_solution 'SHELXS97 (Sheldrick, 1997)'
_diffrn_ambient_temperature 293(2)
_diffrn_detector_area_resol_mean 10
_diffrn_measured_fraction_theta_full 0.99
_diffrn_measured_fraction_theta_max 0.99
_diffrn_measurement_device_type 'Rigaku R-AXIS RAPID'
_diffrn_measurement_method \w
_diffrn_radiation_monochromator graphite
_diffrn_radiation_source 'fine-focus sealed tube'
_diffrn_radiation_type MoK\a
_diffrn_radiation_wavelength 0.71073
_diffrn_reflns_av_R_equivalents 0.020
_diffrn_reflns_av_sigmaI/netI 0.012
_diffrn_reflns_limit_h_max 15
_diffrn_reflns_limit_h_min -16
_diffrn_reflns_limit_k_max 16
_diffrn_reflns_limit_k_min -16
_diffrn_reflns_limit_l_max 8
_diffrn_reflns_limit_l_min -8
_diffrn_reflns_number 10160
_diffrn_reflns_theta_full 27.6
_diffrn_reflns_theta_max 27.6
_diffrn_reflns_theta_min 3.2
_diffrn_standards_decay_% 0
_diffrn_standards_interval_count 0
_diffrn_standards_interval_time 0
_diffrn_standards_number 0
_exptl_absorpt_coefficient_mu 0.88
_exptl_absorpt_correction_T_max 0.865
_exptl_absorpt_correction_T_min 0.736
_exptl_absorpt_correction_type multi-scan
_exptl_absorpt_process_details '(ABSCOR; Higashi, 1995)'
_exptl_crystal_colour Pink
_exptl_crystal_density_diffrn 1.586
_exptl_crystal_density_method 'not measured'
_exptl_crystal_description Prism
_exptl_crystal_F_000 530
_exptl_crystal_size_max 0.37
_exptl_crystal_size_mid 0.26
_exptl_crystal_size_min 0.17
_refine_diff_density_max 0.25
_refine_diff_density_min -0.41
_refine_ls_extinction_coef 0.049(3)
_refine_ls_extinction_expression Fc^*^=kFc[1+0.001xFc^2^\l^3^/sin(2\q)]^-1/4^
_refine_ls_extinction_method SHELXL97
_refine_ls_goodness_of_fit_ref 1.042
_refine_ls_hydrogen_treatment mixed
_refine_ls_matrix_type full
_refine_ls_number_parameters 167
_refine_ls_number_reflns 2452
_refine_ls_number_restraints 12
_refine_ls_restrained_S_all 1.042
_refine_ls_R_factor_all 0.029
_refine_ls_R_factor_gt 0.027
_refine_ls_shift/su_max 0.000
_refine_ls_shift/su_mean 0.000
_refine_ls_structure_factor_coef Fsqd
_refine_ls_weighting_details 'calc w = 1/[\s^2^(Fo^2^)+(0.0539P)^2^+0.2260P] where P = (Fo^2^+2Fc^2^)/3'
_refine_ls_weighting_scheme calc
_refine_ls_wR_factor_gt 0.079
_refine_ls_wR_factor_ref 0.080
_reflns_number_gt 2312
_reflns_number_total 2452
_reflns_threshold_expression I>2\s(I)
_cod_data_source_file ci6368.cif
_cod_data_source_block I
_cod_depositor_comments
;
The following automatic conversions were performed:
'_symmetry_cell_setting' value 'Monoclinic' changed to 'monoclinic'
according to '/home/saulius/struct/CIF-dictionaries/cif_core.dic'
dictionary named 'cif_core.dic' version 2.4.1 from 2010-06-29.

Automatic conversion script
Id: cif_fix_enum 1527 2010-12-29 10:47:43Z saulius 

The following automatic conversions were performed:

'_symmetry_cell_setting' value 'Monoclinic' changed to 'monoclinic'
according to /home/saulius/struct/CIF-dictionaries/cif_core.dic
dictionary named 'cif_core.dic' version 2.4.1 from 2010-06-29.

Automatic conversion script
Id: cif_fix_values 1715 2011-07-08 13:25:40Z adriana 
;
_cod_original_cell_volume 1062.6(4)
_cod_original_sg_symbol_H-M 'P 21/c'
_cod_database_code 2203570
_cod_database_fobs_code 2203570

loop_
_symmetry_equiv_pos_as_xyz
'x, y, z'
'-x, y+1/2, -z+1/2'
'-x, -y, -z'
'x, -y-1/2, z-1/2'

loop_
_atom_site_label
_atom_site_fract_x
_atom_site_fract_y
_atom_site_fract_z
_atom_site_U_iso_or_equiv
_atom_site_adp_type
_atom_site_calc_flag
_atom_site_refinement_flags
_atom_site_occupancy
_atom_site_type_symbol
Co1 0.0000 0.5000 0.0000 0.02590(10) Uani d S 1 Co
O1 0.25714(8) 0.79061(7) 0.5950(2) 0.0366(2) Uani d . 1 O
O2 0.10209(7) 0.69885(7) 0.54110(10) 0.0343(2) Uani d . 1 O
O3 0.71376(8) 0.61956(9) 0.6743(2) 0.0443(3) Uani d . 1 O
O1W -0.02889(8) 0.56991(9) 0.2653(2) 0.0421(3) Uani d D 1 O
H1W1 -0.0891(9) 0.599(2) 0.273(3) 0.063 Uiso d D 1 H
H1W2 0.0210(10) 0.602(2) 0.342(3) 0.063 Uiso d D 1 H
O2W 0.16756(9) 0.51828(8) 0.0752(2) 0.0398(3) Uani d D 1 O
H2W1 0.2000(10) 0.5769(8) 0.090(3) 0.060 Uiso d D 1 H
H2W2 0.208(2) 0.4730(10) 0.141(3) 0.060 Uiso d D 1 H
O3W 0.01462(8) 0.35625(7) 0.14440(10) 0.0346(2) Uani d D 1 O
H3W1 -0.0110(10) 0.361(2) 0.256(2) 0.052 Uiso d D 1 H
H3W2 -0.0220(10) 0.3090(10) 0.076(2) 0.052 Uiso d D 1 H
O4W 0.21820(10) 0.16690(10) 0.1906(2) 0.0611(4) Uani d D 1 O
H4W1 0.224(2) 0.153(2) 0.068(2) 0.092 Uiso d D 1 H
H4W2 0.222(2) 0.2334(8) 0.200(4) 0.092 Uiso d D 1 H
N1 0.38275(9) 0.61391(8) 0.6406(2) 0.0310(2) Uani d . 1 N
C1 0.204180(10) 0.70853(9) 0.5826(2) 0.0272(2) Uani d . 1 C
C2 0.26390(10) 0.60510(10) 0.6221(2) 0.0336(3) Uani d . 1 C
H2A 0.2450 0.5752 0.7442 0.040 Uiso calc R 1 H
H2B 0.2387 0.5574 0.5138 0.040 Uiso calc R 1 H
C3 0.42970(10) 0.631520(10) 0.4757(2) 0.0356(3) Uani d . 1 C
H3 0.3853 0.6411 0.3537 0.043 Uiso calc R 1 H
C4 0.53920(10) 0.63570(10) 0.4824(2) 0.0356(3) Uani d . 1 C
H4 0.5685 0.6483 0.3657 0.043 Uiso calc R 1 H
C5 0.61030(10) 0.62100(10) 0.6651(2) 0.0328(3) Uani d . 1 C
C6 0.55760(10) 0.60800(10) 0.8362(2) 0.0388(3) Uani d . 1 C
H6 0.5994 0.6017 0.9615 0.047 Uiso calc R 1 H
C7 0.44720(10) 0.60480(10) 0.8192(2) 0.0376(3) Uani d . 1 C
H7 0.4148 0.5960 0.9337 0.045 Uiso calc R 1 H

loop_
_atom_site_aniso_label
_atom_site_aniso_U_11
_atom_site_aniso_U_22
_atom_site_aniso_U_33
_atom_site_aniso_U_12
_atom_site_aniso_U_13
_atom_site_aniso_U_23
Co1 0.0248(2) 0.0230(2) 0.0288(2) -0.00195(7) 0.00030(10) -0.00062(7)
O1 0.0325(5) 0.0265(4) 0.0488(6) 0.0015(4) -0.0008(4) -0.0020(4)
O2 0.0263(4) 0.0345(5) 0.0410(5) 0.0028(3) 0.0007(4) 0.0009(4)
O3 0.0285(5) 0.0480(6) 0.0549(6) 0.0036(4) 0.0006(4) 0.0087(5)
O1W 0.0367(5) 0.0493(6) 0.0391(5) 0.0016(5) 0.0017(4) -0.0160(5)
O2W 0.0271(5) 0.0306(4) 0.0576(7) -0.0049(4) -0.0076(4) 0.0069(4)
O3W 0.0388(5) 0.0285(4) 0.0360(5) -0.0047(4) 0.0040(4) 0.0015(4)
O4W 0.0639(8) 0.0507(7) 0.0756(9) -0.0129(6) 0.0326(7) -0.0082(6)
N1 0.0285(5) 0.0279(5) 0.0361(6) 0.0060(4) 0.0028(4) 0.0031(4)
C1 0.0290(6) 0.0275(6) 0.0247(5) 0.0034(4) 0.0027(4) -0.0018(4)
C2 0.0290(6) 0.0266(6) 0.0451(7) 0.0025(5) 0.0055(5) 0.0028(5)
C3 0.0348(7) 0.0366(7) 0.0339(6) 0.0053(5) 0.0000(5) 0.0066(5)
C4 0.0347(7) 0.0368(7) 0.0355(7) 0.0039(6) 0.0057(5) 0.0076(5)
C5 0.0309(6) 0.0253(6) 0.0410(7) 0.0036(5) 0.0009(5) 0.0024(5)
C6 0.0374(7) 0.0445(8) 0.0322(6) 0.0055(6) -0.0027(5) 0.0004(5)
C7 0.0403(7) 0.0408(7) 0.0318(6) 0.0072(6) 0.0057(5) 0.0020(5)

loop_
_atom_type_symbol
_atom_type_description
_atom_type_scat_dispersion_real
_atom_type_scat_dispersion_imag
_atom_type_scat_source
C C 0.0033 0.0016 'International Tables Vol C Tables 4.2.6.8 and 6.1.1.4'
H H 0.0000 0.0000 'International Tables Vol C Tables 4.2.6.8 and 6.1.1.4'
N N 0.0061 0.0033 'International Tables Vol C Tables 4.2.6.8 and 6.1.1.4'
O O 0.0106 0.0060 'International Tables Vol C Tables 4.2.6.8 and 6.1.1.4'
Co Co 0.3494 0.9721 'International Tables Vol C Tables 4.2.6.8 and 6.1.1.4'

loop_
_geom_angle_atom_site_label_1
_geom_angle_atom_site_label_2
_geom_angle_atom_site_label_3
_geom_angle_site_symmetry_1
_geom_angle_site_symmetry_3
_geom_angle
_geom_angle_publ_flag
O2W Co1 O1W . . 91.84(5) yes
O2W Co1 O1W . 3_565 88.16(5) yes
O2W Co1 O3W . . 88.27(4) yes
O2W Co1 O3W . 3_565 91.74(4) yes
O3W Co1 O1W . . 89.45(4) yes
O3W Co1 O1W . 3_565 90.55(4) yes
N1 C2 C1 . . 113.90(10) yes
O1W Co1 O1W 3_565 . 180.00(6) no
O2W Co1 O1W 3_565 3_565 91.84(5) no
O2W Co1 O1W 3_565 . 88.16(5) no
O2W Co1 O2W . 3_565 180.00(2) no
O2W Co1 O3W 3_565 . 91.73(4) no
O2W Co1 O3W 3_565 3_565 88.27(4) no
O3W Co1 O1W 3_565 3_565 89.45(4) no
O3W Co1 O1W 3_565 . 90.55(4) no
O3W Co1 O3W . 3_565 180.00(2) no
Co1 O1W H1W1 . . 121.0(10) no
Co1 O1W H1W2 . . 122.0(10) no
H1W1 O1W H1W2 . . 109.0(10) no
Co1 O2W H2W1 . . 124.0(10) no
Co1 O2W H2W2 . . 122.0(10) no
H2W1 O2W H2W2 . . 109.0(10) no
Co1 O3W H3W1 . . 109.0(10) no
Co1 O3W H3W2 . . 112.0(10) no
H3W1 O3W H3W2 . . 107.0(10) no
H4W1 O4W H4W2 . . 106.0(10) no
O1 C1 O2 . . 127.20(10) no
O1 C1 C2 . . 119.30(10) no
O2 C1 C2 . . 113.50(10) no
O3 C5 C6 . . 122.60(10) no
O3 C5 C4 . . 122.40(10) no
N1 C2 H2A . . 108.8 no
N1 C2 H2B . . 108.8 no
N1 C3 C4 . . 122.00(10) no
N1 C3 H3 . . 119.0 no
N1 C7 C6 . . 121.90(10) no
N1 C7 H7 . . 119.0 no
C1 C2 H2A . . 108.8 no
C1 C2 H2B . . 108.8 no
C3 N1 C2 . . 119.50(10) no
C3 N1 C7 . . 118.90(10) no
C3 C4 C5 . . 121.00(10) no
C3 C4 H4 . . 119.5 no
C4 C3 H3 . . 119.0 no
C5 C4 H4 . . 119.5 no
C5 C6 H6 . . 119.6 no
C6 C5 C4 . . 115.10(10) no
C6 C7 H7 . . 119.0 no
C7 N1 C2 . . 121.60(10) no
C7 C6 C5 . . 120.90(10) no
C7 C6 H6 . . 119.6 no
H2A C2 H2B . . 107.7 no

loop_
_geom_bond_atom_site_label_1
_geom_bond_atom_site_label_2
_geom_bond_site_symmetry_2
_geom_bond_distance
_geom_bond_publ_flag
Co1 O1W . 2.0840(10) yes
Co1 O2W . 2.0770(10) yes
Co1 O3W . 2.0810(10) yes
O1 C1 . 1.236(2) yes
O2 C1 . 1.261(2) yes
O3 C5 . 1.274(2) yes
C3 C4 . 1.352(2) yes
C6 C7 . 1.357(2) yes
Co1 O1W 3_565 2.0840(10) no
Co1 O2W 3_565 2.0770(10) no
Co1 O3W 3_565 2.0810(10) no
O1W H1W1 . 0.845(9) no
O1W H1W2 . 0.852(19) no
O2W H2W1 . 0.850(9) no
O2W H2W2 . 0.849(19) no
O3W H3W1 . 0.859(9) no
O3W H3W2 . 0.852(9) no
O4W H4W1 . 0.865(9) no
O4W H4W2 . 0.855(9) no
N1 C3 . 1.351(2) no
N1 C7 . 1.352(2) no
N1 C2 . 1.464(2) no
C1 C2 . 1.522(2) no
C2 H2A . 0.97 no
C2 H2B . 0.97 no
C3 H3 . 0.93 no
C4 C5 . 1.421(2) no
C4 H4 . 0.93 no
C5 C6 . 1.420(2) no
C6 H6 . 0.93 no
C7 H7 . 0.93 no

loop_
_geom_hbond_atom_site_label_D
_geom_hbond_atom_site_label_H
_geom_hbond_atom_site_label_A
_geom_hbond_site_symmetry_A
_geom_hbond_distance_DH
_geom_hbond_distance_HA
_geom_hbond_distance_DA
_geom_hbond_angle_DHA
O1W H1W2 O2 . 0.852(19) 1.990(10) 2.821(2) 164(2)
O1W H1W1 O4W 2 0.845(9) 1.870(10) 2.709(2) 176(2)
O2W H2W1 O1 4_575 0.850(9) 1.839(9) 2.684(2) 173(2)
O2W H2W2 O3 3_666 0.849(19) 1.880(10) 2.725(2) 170(2)
O3W H3W1 O2 3_566 0.859(9) 2.060(10) 2.832(2) 150(2)
O3W H3W2 O2 2_545 0.852(9) 1.840(10) 2.6840(10) 173(2)
O4W H4W1 O3 2_645 0.865(9) 1.950(10) 2.790(2) 162(2)
O4W H4W2 O3 3_666 0.855(9) 2.170(10) 2.969(2) 155(2)

loop_
_geom_torsion_atom_site_label_1
_geom_torsion_atom_site_label_2
_geom_torsion_atom_site_label_3
_geom_torsion_atom_site_label_4
_geom_torsion
_geom_torsion_publ_flag
O1 C1 C2 N1 -9.3(2) no
O2 C1 C2 N1 171.30(10) no
O3 C5 C6 C7 -176.70(10) no
N1 C3 C4 C5 0.4(2) no
C2 N1 C3 C4 -177.00(10) no
C2 N1 C7 C6 176.90(10) no
C3 N1 C2 C1 -73.1(2) no
C3 N1 C7 C6 -3.1(2) no
C3 C4 C5 O3 176.60(10) no
C3 C4 C5 C6 -3.4(2) no
C4 C5 C6 C7 3.3(2) no
C5 C6 C7 N1 -0.2(2) no
C7 N1 C2 C1 107.00(10) no
C7 N1 C3 C4 3.0(2) no
